data_1555820
loop_
_publ_author_name
'Maekawa, Yuuki'
'Maruyama, Toshifumi'
'Murai, Toshiaki'

_publ_section_title
;
 Sequential Deprotonation-Alkylation of Binaphthyloxy-Substituted
 Phosphonochalcogenoates: Chiral Tri- and Tetrasubstituted Carbon Centers
 Adjacent to a Phosphorus Atom.
;
_journal_issue 20
_journal_name_full 'Organic letters'
_journal_page_first 5264
_journal_page_last 5267
_journal_paper_doi 10.1021/acs.orglett.6b02578
_journal_volume 18
_journal_year 2016
_chemical_absolute_configuration rm
_chemical_formula_moiety 'C36 H27 O4 P Se'
_chemical_formula_sum 'C36 H27 O4 P Se'
_chemical_formula_weight 633.51
_space_group_IT_number 19
_space_group_name_Hall 'P 2ac 2ab'
_space_group_name_H-M_alt 'P 21 21 21'
_symmetry_cell_setting orthorhombic
_symmetry_space_group_name_H-M 'P 21 21 21'
_atom_sites_solution_hydrogens geom
_atom_sites_solution_primary direct
_atom_sites_solution_secondary difmap
_audit_creation_method SHELXL-97
_cell_angle_alpha 90.00
_cell_angle_beta 90.00
_cell_angle_gamma 90.00
_cell_formula_units_Z 4
_cell_length_a 11.8545(12)
_cell_length_b 15.6874(16)
_cell_length_c 16.0313(17)
_cell_measurement_reflns_used 10475
_cell_measurement_temperature 193(2)
_cell_measurement_theta_max 31.2260
_cell_measurement_theta_min 2.1367
_cell_volume 2981.3(5)
_computing_structure_refinement 'SHELXL-97 (Sheldrick, 1997)'
_computing_structure_solution 'SHELXS-97 (Sheldrick, 1990)'
_diffrn_ambient_temperature 193(2)
_diffrn_measured_fraction_theta_full 0.995
_diffrn_measured_fraction_theta_max 0.995
_diffrn_measurement_device_type 'Mercury CCD (2x2 bin mode)'
_diffrn_measurement_method dtprofit.ref
_diffrn_radiation_monochromator graphite
_diffrn_radiation_source 'fine-focus sealed tube'
_diffrn_radiation_type MoK\a
_diffrn_radiation_wavelength 0.71075
_diffrn_reflns_av_R_equivalents 0.0262
_diffrn_reflns_av_sigmaI/netI 0.0497
_diffrn_reflns_limit_h_max 15
_diffrn_reflns_limit_h_min -14
_diffrn_reflns_limit_k_max 17
_diffrn_reflns_limit_k_min -20
_diffrn_reflns_limit_l_max 20
_diffrn_reflns_limit_l_min -20
_diffrn_reflns_number 24835
_diffrn_reflns_theta_full 27.50
_diffrn_reflns_theta_max 27.50
_diffrn_reflns_theta_min 2.14
_exptl_absorpt_coefficient_mu 1.353
_exptl_absorpt_correction_T_max 0.7373
_exptl_absorpt_correction_T_min 0.5939
_exptl_absorpt_correction_type numerical
_exptl_crystal_colour colourless
_exptl_crystal_density_diffrn 1.411
_exptl_crystal_density_method 'not measured'
_exptl_crystal_description block
_exptl_crystal_F_000 1296
_exptl_crystal_size_max 0.43
_exptl_crystal_size_mid 0.40
_exptl_crystal_size_min 0.24
_refine_diff_density_max 1.392
_refine_diff_density_min -0.501
_refine_diff_density_rms 0.079
_refine_ls_abs_structure_details 'Flack H D (1983), Acta Cryst. A39, 876-881'
_refine_ls_abs_structure_Flack -0.002(9)
_refine_ls_extinction_method none
_refine_ls_goodness_of_fit_ref 1.030
_refine_ls_hydrogen_treatment constr
_refine_ls_matrix_type full
_refine_ls_number_parameters 371
_refine_ls_number_reflns 6817
_refine_ls_number_restraints 0
_refine_ls_restrained_S_all 1.030
_refine_ls_R_factor_all 0.0528
_refine_ls_R_factor_gt 0.0483
_refine_ls_shift/su_max 0.000
_refine_ls_shift/su_mean 0.000
_refine_ls_structure_factor_coef Fsqd
_refine_ls_weighting_details 'calc w=1/[\s^2^(Fo^2^)+(0.0837P)^2^+0.0000P] where P=(Fo^2^+2Fc^2^)/3'
_refine_ls_weighting_scheme calc
_refine_ls_wR_factor_gt 0.1355
_refine_ls_wR_factor_ref 0.1407
_reflns_number_gt 6049
_reflns_number_total 6817
_reflns_threshold_expression >2sigma(I)
_cod_data_source_file ol6b02578_si_003.cif
_cod_data_source_block ssepstypmp
_cod_depositor_comments
;
The following automatic conversions were performed:

data item '_exptl_absorpt_correction_type' value 'Numerical' was
changed to 'numerical' in accordance with the
/home/saulius/struct/COD-crude-data/automatic-downloads/DataCite-retrospective/ACS/depositions/lib/dictionaries/cif_core.dic
dictionary named 'cif_core.dic' version 2.4.2 last updated on
2011-04-26.

Automatic conversion script
Id: cif_fix_values 6909 2019-04-08 15:41:33Z antanas 
;
_cod_original_sg_symbol_H-M P212121
_cod_database_code 1555820

loop_
_symmetry_equiv_pos_as_xyz
'x, y, z'
'-x+1/2, -y, z+1/2'
'x+1/2, -y+1/2, -z'
'-x, y+1/2, -z+1/2'

loop_
_atom_site_label
_atom_site_type_symbol
_atom_site_fract_x
_atom_site_fract_y
_atom_site_fract_z
_atom_site_U_iso_or_equiv
_atom_site_adp_type
_atom_site_occupancy
_atom_site_symmetry_multiplicity
_atom_site_calc_flag
_atom_site_refinement_flags
Se1 Se -0.12021(3) 0.79641(3) 0.63480(3) 0.05226(14) Uani 1 1 d .
P1 P 0.04696(8) 0.80933(5) 0.66645(5) 0.03462(19) Uani 1 1 d .
O1 O 0.1257(2) 0.76003(13) 0.60090(14) 0.0345(5) Uani 1 1 d .
O2 O 0.0973(2) 0.90492(13) 0.66450(14) 0.0352(5) Uani 1 1 d .
O3 O 0.1886(5) 0.7940(4) 1.1656(3) 0.1184(18) Uani 1 1 d .
C1 C 0.2724(3) 0.85780(19) 0.55885(19) 0.0317(6) Uani 1 1 d .
C2 C 0.2413(3) 0.77974(19) 0.59110(19) 0.0320(6) Uani 1 1 d .
C3 C 0.3174(3) 0.7144(2) 0.6098(2) 0.0377(7) Uani 1 1 d .
H3 H 0.2914 0.6608 0.6295 0.045 Uiso 1 1 calc R
C4 C 0.4309(3) 0.7293(2) 0.5990(2) 0.0385(7) Uani 1 1 d .
H4 H 0.4831 0.6844 0.6083 0.046 Uiso 1 1 calc R
C5 C 0.5862(3) 0.8282(2) 0.5684(2) 0.0410(8) Uani 1 1 d .
H5 H 0.6390 0.7837 0.5780 0.049 Uiso 1 1 calc R
C6 C 0.6246(4) 0.9079(2) 0.5494(2) 0.0462(8) Uani 1 1 d .
H6 H 0.7032 0.9190 0.5464 0.055 Uiso 1 1 calc R
C7 C 0.5461(3) 0.9729(2) 0.5344(3) 0.0471(9) Uani 1 1 d .
H7 H 0.5725 1.0288 0.5226 0.057 Uiso 1 1 calc R
C8 C 0.4339(3) 0.9581(2) 0.5362(2) 0.0392(7) Uani 1 1 d .
H8 H 0.3830 1.0034 0.5248 0.047 Uiso 1 1 calc R
C9 C 0.3906(3) 0.87539(19) 0.55502(19) 0.0317(6) Uani 1 1 d .
C10 C 0.4713(3) 0.8107(2) 0.57419(19) 0.0349(7) Uani 1 1 d .
C11 C 0.1849(3) 0.92064(18) 0.5311(2) 0.0319(6) Uani 1 1 d .
C12 C 0.1003(3) 0.94292(18) 0.58540(19) 0.0327(7) Uani 1 1 d .
C13 C 0.0150(3) 1.0013(2) 0.5657(3) 0.0422(8) Uani 1 1 d .
H13 H -0.0417 1.0150 0.6055 0.051 Uiso 1 1 calc R
C14 C 0.0144(3) 1.0383(2) 0.4887(3) 0.0464(9) Uani 1 1 d .
H14 H -0.0409 1.0800 0.4756 0.056 Uiso 1 1 calc R
C15 C 0.0936(4) 1.0495(3) 0.3456(2) 0.0518(10) Uani 1 1 d .
H15 H 0.0376 1.0903 0.3316 0.062 Uiso 1 1 calc R
C16 C 0.1693(4) 1.0255(3) 0.2867(3) 0.0537(10) Uani 1 1 d .
H16 H 0.1654 1.0490 0.2322 0.064 Uiso 1 1 calc R
C17 C 0.2529(4) 0.9663(2) 0.3063(2) 0.0478(9) Uani 1 1 d .
H17 H 0.3057 0.9494 0.2649 0.057 Uiso 1 1 calc R
C18 C 0.2594(3) 0.9318(2) 0.3861(2) 0.0383(7) Uani 1 1 d .
H18 H 0.3168 0.8916 0.3987 0.046 Uiso 1 1 calc R
C19 C 0.1822(3) 0.95588(18) 0.4485(2) 0.0332(7) Uani 1 1 d .
C20 C 0.0958(3) 1.0149(2) 0.4281(2) 0.0421(8) Uani 1 1 d .
C21 C 0.0858(3) 0.77863(19) 0.7713(2) 0.0380(7) Uani 1 1 d .
H21 H 0.1695 0.7840 0.7774 0.046 Uiso 1 1 calc R
C22 C 0.0514(4) 0.6851(2) 0.7898(2) 0.0462(9) Uani 1 1 d .
H22 H 0.0407 0.6787 0.8507 0.055 Uiso 1 1 calc R
H22A H -0.0221 0.6737 0.7627 0.055 Uiso 1 1 calc R
C23 C 0.1346(3) 0.6192(2) 0.7610(2) 0.0399(7) Uani 1 1 d .
C24 C 0.2380(4) 0.6083(3) 0.8010(3) 0.0626(12) Uani 1 1 d .
H24 H 0.2573 0.6441 0.8466 0.075 Uiso 1 1 calc R
C25 C 0.3118(5) 0.5469(4) 0.7756(4) 0.087(2) Uani 1 1 d .
H25 H 0.3821 0.5398 0.8032 0.105 Uiso 1 1 calc R
C26 C 0.2827(6) 0.4942(3) 0.7079(4) 0.0826(19) Uani 1 1 d .
H26 H 0.3333 0.4508 0.6902 0.099 Uiso 1 1 calc R
C27 C 0.1837(5) 0.5047(2) 0.6681(4) 0.0682(14) Uani 1 1 d .
H27 H 0.1654 0.4696 0.6218 0.082 Uiso 1 1 calc R
C28 C 0.1093(4) 0.5660(2) 0.6942(3) 0.0502(9) Uani 1 1 d .
H28 H 0.0392 0.5723 0.6661 0.060 Uiso 1 1 calc R
C29 C 0.0278(4) 0.8415(2) 0.8330(2) 0.0461(9) Uani 1 1 d .
H29 H 0.0497 0.9006 0.8185 0.055 Uiso 1 1 calc R
H29A H -0.0550 0.8368 0.8269 0.055 Uiso 1 1 calc R
C30 C 0.0596(4) 0.8240(2) 0.9224(2) 0.0456(9) Uani 1 1 d .
C31 C -0.0146(6) 0.7961(3) 0.9813(3) 0.0761(16) Uani 1 1 d .
H30 H -0.0917 0.7853 0.9692 0.091 Uiso 1 1 calc R
C32 C 0.0376(6) 0.7829(3) 1.0714(3) 0.0764(18) Uani 1 1 d .
H31 H -0.0068 0.7611 1.1158 0.092 Uiso 1 1 calc R
C33 C 0.1451(5) 0.8033(3) 1.0829(4) 0.0751(15) Uani 1 1 d .
C34 C 0.2118(7) 0.8289(4) 1.0270(3) 0.0837(17) Uani 1 1 d .
H32 H 0.2887 0.8402 1.0394 0.100 Uiso 1 1 calc R
C35 C 0.1707(5) 0.8397(3) 0.9487(3) 0.0647(13) Uani 1 1 d .
H33 H 0.2220 0.8599 0.9076 0.078 Uiso 1 1 calc R
C36 C 0.1248(9) 0.7689(5) 1.2279(4) 0.134(4) Uani 1 1 d .
H34 H 0.1703 0.7654 1.2788 0.202 Uiso 1 1 calc R
H35 H 0.0930 0.7127 1.2152 0.202 Uiso 1 1 calc R
H36 H 0.0634 0.8099 1.2361 0.202 Uiso 1 1 calc R

loop_
_atom_site_aniso_label
_atom_site_aniso_U_11
_atom_site_aniso_U_22
_atom_site_aniso_U_33
_atom_site_aniso_U_23
_atom_site_aniso_U_13
_atom_site_aniso_U_12
Se1 0.0336(2) 0.0672(3) 0.0559(2) -0.00812(19) -0.00272(17) -0.00745(17)
P1 0.0326(4) 0.0382(4) 0.0331(4) -0.0026(3) 0.0011(3) -0.0040(3)
O1 0.0332(12) 0.0352(10) 0.0351(11) -0.0050(9) 0.0028(10) -0.0047(9)
O2 0.0371(14) 0.0357(10) 0.0329(11) -0.0024(9) 0.0009(9) -0.0015(9)
O3 0.132(5) 0.159(4) 0.064(2) 0.015(3) -0.018(3) -0.005(4)
C1 0.0328(17) 0.0340(14) 0.0282(14) -0.0001(12) -0.0027(12) 0.0023(12)
C2 0.0319(16) 0.0363(14) 0.0278(14) -0.0040(12) -0.0016(12) -0.0016(12)
C3 0.0430(19) 0.0353(15) 0.0347(15) 0.0045(12) 0.0000(14) 0.0030(13)
C4 0.0389(19) 0.0362(15) 0.0403(17) 0.0016(13) -0.0039(15) 0.0069(13)
C5 0.0354(19) 0.0494(17) 0.0381(17) 0.0015(14) -0.0060(15) 0.0061(14)
C6 0.0322(18) 0.059(2) 0.048(2) 0.0032(16) -0.0070(17) -0.0055(17)
C7 0.037(2) 0.0441(17) 0.060(2) 0.0050(17) -0.0060(18) -0.0049(15)
C8 0.037(2) 0.0373(15) 0.0434(18) 0.0056(14) -0.0022(15) -0.0021(13)
C9 0.0306(16) 0.0340(13) 0.0306(14) -0.0003(11) -0.0037(13) 0.0010(12)
C10 0.0370(18) 0.0412(16) 0.0266(14) 0.0013(13) -0.0027(12) 0.0047(14)
C11 0.0309(17) 0.0307(13) 0.0342(15) -0.0003(12) -0.0044(13) 0.0003(12)
C12 0.0347(18) 0.0312(13) 0.0322(15) -0.0008(11) -0.0025(13) -0.0015(12)
C13 0.0366(19) 0.0386(16) 0.051(2) -0.0034(15) 0.0030(16) 0.0065(14)
C14 0.035(2) 0.0467(18) 0.057(2) 0.0111(17) -0.0045(17) 0.0104(15)
C15 0.047(2) 0.058(2) 0.050(2) 0.0201(17) -0.0140(18) 0.0031(17)
C16 0.050(2) 0.070(2) 0.0404(19) 0.0179(18) -0.0070(18) -0.001(2)
C17 0.049(2) 0.059(2) 0.0353(17) 0.0075(16) -0.0006(16) -0.0006(18)
C18 0.0417(19) 0.0382(15) 0.0351(17) 0.0030(13) -0.0058(14) -0.0014(13)
C19 0.0323(18) 0.0319(13) 0.0355(16) 0.0024(12) -0.0027(13) 0.0003(12)
C20 0.037(2) 0.0435(16) 0.0456(19) 0.0047(15) -0.0093(15) 0.0025(14)
C21 0.044(2) 0.0359(15) 0.0341(16) -0.0022(12) 0.0038(14) -0.0009(13)
C22 0.058(2) 0.0385(16) 0.0426(19) 0.0014(14) 0.0139(17) -0.0058(16)
C23 0.044(2) 0.0373(14) 0.0380(17) 0.0104(13) 0.0021(15) -0.0022(14)
C24 0.062(3) 0.078(3) 0.047(2) 0.019(2) -0.006(2) -0.003(2)
C25 0.057(3) 0.110(4) 0.095(4) 0.061(4) 0.002(3) 0.022(3)
C26 0.086(4) 0.059(3) 0.103(4) 0.034(3) 0.031(4) 0.029(3)
C27 0.073(3) 0.0369(18) 0.095(4) -0.003(2) 0.027(3) 0.001(2)
C28 0.052(2) 0.0384(16) 0.060(2) -0.0010(16) 0.006(2) -0.0043(17)
C29 0.056(2) 0.0456(18) 0.0369(18) -0.0037(15) 0.0030(17) 0.0063(16)
C30 0.065(3) 0.0355(15) 0.0365(17) -0.0015(13) 0.0098(17) 0.0007(15)
C31 0.113(5) 0.052(2) 0.064(3) 0.007(2) 0.042(3) 0.002(3)
C32 0.118(5) 0.053(2) 0.058(3) -0.010(2) 0.054(3) -0.014(3)
C33 0.077(4) 0.058(2) 0.091(4) 0.005(3) -0.017(3) -0.005(3)
C34 0.104(5) 0.090(4) 0.057(3) -0.014(3) -0.005(3) 0.025(3)
C35 0.088(4) 0.055(2) 0.051(2) -0.0133(19) -0.015(2) 0.021(2)
C36 0.201(10) 0.149(6) 0.053(3) 0.039(4) -0.027(5) -0.074(7)

loop_
_atom_type_symbol
_atom_type_description
_atom_type_scat_dispersion_real
_atom_type_scat_dispersion_imag
_atom_type_scat_source
C C 0.0033 0.0016 'International Tables Vol C Tables 4.2.6.8 and 6.1.1.4'
H H 0.0000 0.0000 'International Tables Vol C Tables 4.2.6.8 and 6.1.1.4'
O O 0.0106 0.0060 'International Tables Vol C Tables 4.2.6.8 and 6.1.1.4'
P P 0.1023 0.0942 'International Tables Vol C Tables 4.2.6.8 and 6.1.1.4'
Se Se -0.0929 2.2259 'International Tables Vol C Tables 4.2.6.8 and 6.1.1.4'

loop_
_geom_angle_atom_site_label_1
_geom_angle_atom_site_label_2
_geom_angle_atom_site_label_3
_geom_angle
O1 P1 O2 102.70(12)
O1 P1 C21 109.41(15)
O2 P1 C21 99.85(14)
O1 P1 Se1 110.60(10)
O2 P1 Se1 116.32(10)
C21 P1 Se1 116.66(13)
C2 O1 P1 122.10(19)
C12 O2 P1 114.94(19)
C36 O3 C33 121.9(6)
C2 C1 C9 116.7(3)
C2 C1 C11 120.7(3)
C9 C1 C11 122.6(3)
C1 C2 C3 124.0(3)
C1 C2 O1 119.7(3)
C3 C2 O1 116.2(3)
C4 C3 C2 118.6(3)
C3 C4 C10 121.2(3)
C6 C5 C10 121.4(3)
C5 C6 C7 119.0(4)
C8 C7 C6 121.6(4)
C7 C8 C9 121.0(3)
C8 C9 C10 116.7(3)
C8 C9 C1 122.5(3)
C10 C9 C1 120.7(3)
C5 C10 C4 121.7(3)
C5 C10 C9 120.1(3)
C4 C10 C9 118.2(3)
C12 C11 C19 118.1(3)
C12 C11 C1 119.0(3)
C19 C11 C1 122.9(3)
C11 C12 C13 123.5(3)
C11 C12 O2 118.9(3)
C13 C12 O2 117.6(3)
C14 C13 C12 119.0(3)
C13 C14 C20 120.4(3)
C16 C15 C20 121.8(4)
C15 C16 C17 119.9(4)
C18 C17 C16 120.4(4)
C17 C18 C19 120.9(3)
C18 C19 C20 118.8(3)
C18 C19 C11 122.5(3)
C20 C19 C11 118.6(3)
C14 C20 C19 120.2(3)
C14 C20 C15 121.6(3)
C19 C20 C15 118.2(4)
C22 C21 C29 111.2(3)
C22 C21 P1 111.3(3)
C29 C21 P1 108.0(2)
C23 C22 C21 114.9(3)
C28 C23 C24 118.0(4)
C28 C23 C22 120.6(4)
C24 C23 C22 121.3(4)
C25 C24 C23 120.9(5)
C24 C25 C26 119.2(5)
C27 C26 C25 120.5(5)
C26 C27 C28 120.2(5)
C27 C28 C23 121.1(5)
C30 C29 C21 112.2(3)
C31 C30 C35 117.0(5)
C31 C30 C29 123.8(5)
C35 C30 C29 119.1(4)
C30 C31 C32 114.9(5)
C33 C32 C31 118.1(5)
C34 C33 C32 125.4(6)
C34 C33 O3 117.8(6)
C32 C33 O3 116.8(6)
C33 C34 C35 118.2(7)
C34 C35 C30 126.2(6)

loop_
_geom_bond_atom_site_label_1
_geom_bond_atom_site_label_2
_geom_bond_distance
Se1 P1 2.0557(10)
P1 O1 1.604(2)
P1 O2 1.614(2)
P1 C21 1.808(3)
O1 C2 1.413(4)
O2 C12 1.402(4)
O3 C36 1.313(8)
O3 C33 1.430(7)
C1 C2 1.379(4)
C1 C9 1.430(5)
C1 C11 1.498(4)
C2 C3 1.398(5)
C3 C4 1.376(5)
C4 C10 1.421(5)
C5 C6 1.364(5)
C5 C10 1.392(5)
C6 C7 1.402(6)
C7 C8 1.351(6)
C8 C9 1.427(4)
C9 C10 1.429(4)
C11 C12 1.374(5)
C11 C19 1.436(4)
C12 C13 1.400(5)
C13 C14 1.364(6)
C14 C20 1.417(6)
C15 C16 1.355(6)
C15 C20 1.431(5)
C16 C17 1.394(6)
C17 C18 1.392(5)
C18 C19 1.406(5)
C19 C20 1.419(5)
C21 C22 1.551(4)
C21 C29 1.557(5)
C22 C23 1.502(5)
C23 C28 1.390(5)
C23 C24 1.394(6)
C24 C25 1.363(8)
C25 C26 1.406(9)
C26 C27 1.346(9)
C27 C28 1.369(6)
C29 C30 1.507(5)
C30 C31 1.362(6)
C30 C35 1.404(7)
C31 C32 1.584(8)
C32 C33 1.327(8)
C33 C34 1.260(8)
C34 C35 1.358(7)

loop_
_geom_torsion_atom_site_label_1
_geom_torsion_atom_site_label_2
_geom_torsion_atom_site_label_3
_geom_torsion_atom_site_label_4
_geom_torsion
O2 P1 O1 C2 34.5(3)
C21 P1 O1 C2 -70.9(3)
Se1 P1 O1 C2 159.3(2)
O1 P1 O2 C12 56.0(2)
C21 P1 O2 C12 168.6(2)
Se1 P1 O2 C12 -64.9(2)
C9 C1 C2 C3 -8.4(5)
C11 C1 C2 C3 172.7(3)
C9 C1 C2 O1 176.6(3)
C11 C1 C2 O1 -2.3(4)
P1 O1 C2 C1 -66.8(3)
P1 O1 C2 C3 117.8(3)
C1 C2 C3 C4 2.9(5)
O1 C2 C3 C4 178.1(3)
C2 C3 C4 C10 3.7(5)
C10 C5 C6 C7 -0.8(6)
C5 C6 C7 C8 -1.7(6)
C6 C7 C8 C9 1.1(6)
C7 C8 C9 C10 1.9(5)
C7 C8 C9 C1 178.9(4)
C2 C1 C9 C8 -169.4(3)
C11 C1 C9 C8 9.4(5)
C2 C1 C9 C10 7.4(4)
C11 C1 C9 C10 -173.7(3)
C6 C5 C10 C4 -176.1(3)
C6 C5 C10 C9 3.9(5)
C3 C4 C10 C5 175.7(3)
C3 C4 C10 C9 -4.3(5)
C8 C9 C10 C5 -4.3(5)
C1 C9 C10 C5 178.6(3)
C8 C9 C10 C4 175.6(3)
C1 C9 C10 C4 -1.5(5)
C2 C1 C11 C12 52.8(4)
C9 C1 C11 C12 -126.0(3)
C2 C1 C11 C19 -124.1(3)
C9 C1 C11 C19 57.1(4)
C19 C11 C12 C13 -3.3(5)
C1 C11 C12 C13 179.6(3)
C19 C11 C12 O2 175.9(3)
C1 C11 C12 O2 -1.1(4)
P1 O2 C12 C11 -78.6(3)
P1 O2 C12 C13 100.7(3)
C11 C12 C13 C14 0.3(5)
O2 C12 C13 C14 -178.9(3)
C12 C13 C14 C20 3.0(6)
C20 C15 C16 C17 -0.7(7)
C15 C16 C17 C18 -0.3(7)
C16 C17 C18 C19 0.0(6)
C17 C18 C19 C20 1.2(5)
C17 C18 C19 C11 178.8(3)
C12 C11 C19 C18 -174.7(3)
C1 C11 C19 C18 2.2(5)
C12 C11 C19 C20 2.9(5)
C1 C11 C19 C20 179.9(3)
C13 C14 C20 C19 -3.2(6)
C13 C14 C20 C15 176.8(4)
C18 C19 C20 C14 177.9(3)
C11 C19 C20 C14 0.2(5)
C18 C19 C20 C15 -2.1(5)
C11 C19 C20 C15 -179.8(3)
C16 C15 C20 C14 -178.1(4)
C16 C15 C20 C19 1.9(6)
O1 P1 C21 C22 -70.2(3)
O2 P1 C21 C22 -177.5(2)
Se1 P1 C21 C22 56.3(3)
O1 P1 C21 C29 167.5(2)
O2 P1 C21 C29 60.2(3)
Se1 P1 C21 C29 -66.0(3)
C29 C21 C22 C23 -155.5(3)
P1 C21 C22 C23 84.0(4)
C21 C22 C23 C28 -109.7(4)
C21 C22 C23 C24 71.5(5)
C28 C23 C24 C25 -0.4(6)
C22 C23 C24 C25 178.5(4)
C23 C24 C25 C26 0.1(7)
C24 C25 C26 C27 0.7(8)
C25 C26 C27 C28 -1.2(8)
C26 C27 C28 C23 0.9(7)
C24 C23 C28 C27 -0.1(6)
C22 C23 C28 C27 -179.0(4)
C22 C21 C29 C30 60.5(5)
P1 C21 C29 C30 -177.2(3)
C21 C29 C30 C31 -113.8(4)
C21 C29 C30 C35 68.5(4)
C35 C30 C31 C32 -1.6(6)
C29 C30 C31 C32 -179.4(3)
C30 C31 C32 C33 2.9(6)
C31 C32 C33 C34 -3.4(8)
C31 C32 C33 O3 177.6(5)
C36 O3 C33 C34 179.0(7)
C36 O3 C33 C32 -2.0(10)
C32 C33 C34 C35 2.4(9)
O3 C33 C34 C35 -178.6(5)
C33 C34 C35 C30 -0.9(8)
C31 C30 C35 C34 0.8(7)
C29 C30 C35 C34 178.6(4)
